data_4062753
_journal_name_full Organometallics
_journal_paper_doi 10.1021/om049616d
_journal_year 2004
_chemical_formula_moiety 'C26 H29 Cl F6 O2 P2 Ru'
_chemical_formula_sum 'C26 H29 Cl F6 O2 P2 Ru'
_chemical_formula_weight 685.97
_space_group_IT_number 14
_symmetry_cell_setting monoclinic
_symmetry_space_group_name_Hall '-P 2ybc'
_symmetry_space_group_name_H-M 'P 1 21/c 1'
_cell_angle_alpha 90
_cell_angle_beta 101.13(3)
_cell_angle_gamma 90
_cell_formula_units_Z 4
_cell_length_a 10.992(5)
_cell_length_b 17.793(6)
_cell_length_c 14.320(4)
_cell_measurement_temperature 198.2
_cell_volume 2747(1)
_diffrn_ambient_temperature 198.2
_exptl_crystal_density_diffrn 1.658
_cod_original_sg_symbol_H-M 'P 21/c'
_cod_original_formula_sum 'C26 H29 Cl F6 O2 P2 Ru '
_cod_database_code 4062753

loop_
_symmetry_equiv_pos_as_xyz
x,y,z
-x,1/2+y,1/2-z
-x,-y,-z
x,1/2-y,1/2+z

loop_
_atom_site_label
_atom_site_type_symbol
_atom_site_fract_x
_atom_site_fract_y
_atom_site_fract_z
_atom_site_U_iso_or_equiv
_atom_site_adp_type
_atom_site_occupancy
_atom_site_calc_flag
_atom_site_refinement_flags
_atom_site_disorder_assembly
_atom_site_disorder_group
Ru(1) Ru -0.19750(4) -0.16972(2) -0.30446(3) 0.0218(1) Uani 1.00 d . . .
Cl(1) Cl -0.1260(1) -0.22357(8) -0.43668(9) 0.0308(3) Uani 1.00 d . . .
P(1) P 0.0201(1) -0.18456(7) -0.23282(9) 0.0185(3) Uani 1.00 d . . .
P(2) P 0.4427(1) -0.13197(9) 0.3446(1) 0.0314(4) Uani 1.00 d . . .
F(1) F 0.4119(6) -0.1933(5) 0.2663(6) 0.124(3) Uani 1.00 d . . .
F(2) F 0.4702(5) -0.0699(4) 0.4231(6) 0.118(3) Uani 1.00 d . . .
F(3) F 0.4290(10) -0.1900(5) 0.4198(7) 0.148(4) Uani 1.00 d . . .
F(4) F 0.4506(9) -0.0717(6) 0.2681(7) 0.178(5) Uani 1.00 d . . .
F(5) F 0.2994(4) -0.1132(3) 0.3329(5) 0.077(2) Uani 1.00 d . . .
F(6) F 0.5858(4) -0.1466(4) 0.3577(4) 0.083(2) Uani 1.00 d . . .
O(1) O -0.1531(5) -0.3867(3) -0.2932(3) 0.043(1) Uani 1.00 d . . .
O(2) O -0.0781(4) -0.3265(2) -0.1539(3) 0.033(1) Uani 1.00 d . . .
C(1) C -0.2515(6) -0.2759(3) -0.2477(4) 0.032(1) Uani 1.00 d . . .
C(2) C -0.3467(6) -0.2624(4) -0.3291(5) 0.038(2) Uani 1.00 d . . .
C(3) C -0.4043(6) -0.1952(4) -0.3105(5) 0.043(2) Uani 1.00 d . . .
C(4) C -0.3517(6) -0.1668(4) -0.2179(5) 0.038(2) Uani 1.00 d . . .
C(5) C -0.2553(6) -0.2171(3) -0.1795(4) 0.031(1) Uani 1.00 d . . .
C(6) C -0.3832(8) -0.3097(5) -0.4159(6) 0.057(2) Uani 1.00 d . . .
C(7) C -0.3999(8) -0.1029(5) -0.1680(6) 0.058(2) Uani 1.00 d . . .
C(8) C -0.1603(6) -0.3371(3) -0.2364(4) 0.032(1) Uani 1.00 d . . .
C(9) C 0.0493(6) -0.3360(3) -0.1635(4) 0.031(2) Uani 1.00 d . . .
C(10) C 0.0794(5) -0.2816(3) -0.2380(4) 0.024(1) Uani 1.00 d . . .
C(11) C 0.0695(5) -0.1567(3) -0.1082(4) 0.025(1) Uani 1.00 d . . .
C(12) C 0.1926(6) -0.1735(4) -0.0634(5) 0.035(2) Uani 1.00 d . . .
C(13) C 0.2357(7) -0.1505(4) 0.0289(5) 0.041(2) Uani 1.00 d . . .
C(14) C 0.1607(7) -0.1114(4) 0.0783(4) 0.043(2) Uani 1.00 d . . .
C(15) C 0.0404(7) -0.0950(4) 0.0368(4) 0.041(2) Uani 1.00 d . . .
C(16) C -0.0049(6) -0.1175(3) -0.0572(4) 0.028(1) Uani 1.00 d . . .
C(17) C 0.1323(5) -0.1346(3) -0.2895(4) 0.022(1) Uani 1.00 d . . .
C(18) C 0.1845(6) -0.0676(3) -0.2529(4) 0.029(1) Uani 1.00 d . . .
C(19) C 0.2717(6) -0.0308(3) -0.2957(5) 0.035(2) Uani 1.00 d . . .
C(20) C 0.3075(5) -0.0611(4) -0.3747(5) 0.034(2) Uani 1.00 d . . .
C(21) C 0.2560(5) -0.1294(4) -0.4115(4) 0.033(2) Uani 1.00 d . . .
C(22) C 0.1688(5) -0.1658(3) -0.3685(4) 0.026(1) Uani 1.00 d . . .
C(23) C -0.1545(6) -0.0479(3) -0.2667(4) 0.032(2) Uani 1.00 d . . .
C(24) C -0.1753(6) -0.0568(3) -0.3688(4) 0.031(1) Uani 1.00 d . . .
C(25) C -0.2914(6) -0.0856(4) -0.4111(4) 0.037(2) Uani 1.00 d . . .
C(26) C -0.0802(6) -0.0384(3) -0.4291(4) 0.036(2) Uani 1.00 d . . .
H(1) H -0.4696 -0.1715 -0.3536 0.0517 Uiso 1.00 calc . . .
H(2) H -0.2021 -0.2127 -0.1190 0.0373 Uiso 1.00 calc . . .
H(3) H -0.3769 -0.2809 -0.4706 0.0680 Uiso 1.00 calc . . .
H(4) H -0.4664 -0.3262 -0.4205 0.0680 Uiso 1.00 calc . . .
H(5) H -0.3299 -0.3520 -0.4120 0.0680 Uiso 1.00 calc . . .
H(6) H -0.3350 -0.0680 -0.1472 0.0694 Uiso 1.00 calc . . .
H(7) H -0.4303 -0.1214 -0.1146 0.0694 Uiso 1.00 calc . . .
H(8) H -0.4653 -0.0787 -0.2105 0.0694 Uiso 1.00 calc . . .
H(9) H 0.0615 -0.3861 -0.1826 0.0378 Uiso 1.00 calc . . .
H(10) H 0.1023 -0.3262 -0.1041 0.0378 Uiso 1.00 calc . . .
H(11) H 0.1671 -0.2790 -0.2305 0.0287 Uiso 1.00 calc . . .
H(12) H 0.0454 -0.3016 -0.2990 0.0287 Uiso 1.00 calc . . .
H(13) H 0.2452 -0.2006 -0.0968 0.0424 Uiso 1.00 calc . . .
H(14) H 0.3186 -0.1618 0.0588 0.0489 Uiso 1.00 calc . . .
H(15) H 0.1924 -0.0956 0.1417 0.0517 Uiso 1.00 calc . . .
H(16) H -0.0115 -0.0687 0.0714 0.0496 Uiso 1.00 calc . . .
H(17) H -0.0878 -0.1057 -0.0865 0.0338 Uiso 1.00 calc . . .
H(18) H 0.1608 -0.0464 -0.1982 0.0353 Uiso 1.00 calc . . .
H(19) H 0.3066 0.0154 -0.2701 0.0425 Uiso 1.00 calc . . .
H(20) H 0.3666 -0.0359 -0.4039 0.0411 Uiso 1.00 calc . . .
H(21) H 0.2803 -0.1509 -0.4658 0.0400 Uiso 1.00 calc . . .
H(22) H 0.1342 -0.2123 -0.3934 0.0317 Uiso 1.00 calc . . .
H(23) H -0.0776 -0.0286 -0.2333 0.0389 Uiso 1.00 calc . . .
H(24) H -0.2175 -0.0614 -0.2328 0.0389 Uiso 1.00 calc . . .
H(25) H -0.3113 -0.0928 -0.4781 0.0448 Uiso 1.00 calc . . .
H(26) H -0.3503 -0.0979 -0.3730 0.0448 Uiso 1.00 calc . . .
H(27) H -0.0611 -0.0826 -0.4606 0.0433 Uiso 1.00 calc . . .
H(28) H -0.0070 -0.0197 -0.3896 0.0433 Uiso 1.00 calc . . .
H(29) H -0.1129 -0.0015 -0.4750 0.0433 Uiso 1.00 calc . . .

loop_
_atom_site_aniso_label
_atom_site_aniso_U_11
_atom_site_aniso_U_22
_atom_site_aniso_U_33
_atom_site_aniso_U_12
_atom_site_aniso_U_13
_atom_site_aniso_U_23
Ru(1) 0.0209(2) 0.0260(3) 0.0192(2) 0.0015(2) 0.0060(2) 0.0044(2)
Cl(1) 0.0361(7) 0.0367(8) 0.0209(6) -0.0036(6) 0.0086(5) -0.0047(5)
P(1) 0.0209(6) 0.0185(6) 0.0175(6) 0.0012(5) 0.0069(5) -0.0006(4)
P(2) 0.0257(7) 0.0358(8) 0.0336(8) -0.0036(6) 0.0081(6) -0.0021(6)
F(1) 0.064(4) 0.154(7) 0.150(7) 0.009(4) 0.010(4) -0.114(6)
F(2) 0.042(3) 0.133(6) 0.169(7) 0.013(3) -0.006(3) -0.107(5)
F(3) 0.170(9) 0.134(7) 0.155(8) 0.031(6) 0.068(7) 0.102(6)
F(4) 0.136(8) 0.22(1) 0.181(9) -0.029(7) 0.029(7) 0.142(9)
F(5) 0.027(2) 0.074(4) 0.125(5) 0.001(2) -0.001(3) -0.026(3)
F(6) 0.036(2) 0.123(5) 0.092(4) 0.018(3) 0.015(3) -0.051(4)
O(1) 0.059(3) 0.030(2) 0.042(3) -0.013(2) 0.016(2) -0.006(2)
O(2) 0.038(2) 0.033(2) 0.030(2) 0.003(2) 0.015(2) 0.007(2)
C(1) 0.032(3) 0.035(3) 0.031(3) -0.013(2) 0.014(2) 0.003(2)
C(2) 0.026(3) 0.050(4) 0.039(3) -0.014(3) 0.005(3) 0.002(3)
C(3) 0.029(3) 0.054(4) 0.049(4) -0.002(3) 0.012(3) 0.012(3)
C(4) 0.028(3) 0.051(4) 0.043(3) 0.002(3) 0.023(3) 0.008(3)
C(5) 0.029(3) 0.035(3) 0.032(3) 0.001(2) 0.013(2) 0.009(2)
C(6) 0.051(5) 0.060(5) 0.056(5) -0.025(4) 0.002(4) -0.005(4)
C(7) 0.046(4) 0.073(6) 0.060(5) 0.024(4) 0.028(4) 0.007(4)
C(8) 0.041(3) 0.024(3) 0.035(3) -0.012(2) 0.019(3) 0.005(2)
C(9) 0.036(3) 0.023(3) 0.038(3) 0.006(2) 0.013(3) 0.010(2)
C(10) 0.029(3) 0.018(2) 0.028(3) 0.003(2) 0.013(2) 0.003(2)
C(11) 0.030(3) 0.023(3) 0.022(2) -0.003(2) 0.009(2) 0.003(2)
C(12) 0.031(3) 0.041(4) 0.032(3) -0.002(3) 0.002(2) 0.002(3)
C(13) 0.039(4) 0.046(4) 0.031(3) -0.009(3) -0.009(3) 0.001(3)
C(14) 0.066(5) 0.034(3) 0.027(3) -0.012(3) 0.004(3) 0.002(3)
C(15) 0.068(5) 0.033(3) 0.027(3) -0.010(3) 0.018(3) -0.004(2)
C(16) 0.041(3) 0.024(3) 0.021(2) -0.001(2) 0.010(2) 0.001(2)
C(17) 0.019(2) 0.022(2) 0.023(2) 0.001(2) 0.004(2) 0.001(2)
C(18) 0.033(3) 0.021(3) 0.037(3) 0.002(2) 0.013(2) 0.003(2)
C(19) 0.029(3) 0.028(3) 0.050(4) -0.005(2) 0.010(3) 0.005(3)
C(20) 0.023(3) 0.035(3) 0.047(3) -0.003(2) 0.014(3) 0.012(3)
C(21) 0.027(3) 0.045(4) 0.030(3) 0.002(2) 0.010(2) 0.006(3)
C(22) 0.026(3) 0.028(3) 0.026(3) 0.000(2) 0.008(2) 0.001(2)
C(23) 0.041(3) 0.026(3) 0.033(3) 0.009(2) 0.015(3) 0.009(2)
C(24) 0.040(3) 0.023(3) 0.031(3) 0.010(2) 0.009(2) 0.007(2)
C(25) 0.031(3) 0.043(4) 0.034(3) 0.008(3) -0.002(2) 0.018(3)
C(26) 0.048(4) 0.026(3) 0.036(3) -0.006(3) 0.011(3) 0.014(2)

loop_
_geom_bond_atom_site_label_1
_geom_bond_atom_site_label_2
_geom_bond_distance
_geom_bond_site_symmetry_1
_geom_bond_site_symmetry_2
_geom_bond_publ_flag
Ru(1) Cl(1) 2.387(1) 1_555 1_555 yes
Ru(1) P(1) 2.428(2) 1_555 1_555 yes
Ru(1) C(1) 2.184(6) 1_555 1_555 yes
Ru(1) C(2) 2.304(6) 1_555 1_555 yes
Ru(1) C(3) 2.303(7) 1_555 1_555 yes
Ru(1) C(4) 2.286(6) 1_555 1_555 yes
Ru(1) C(5) 2.181(5) 1_555 1_555 yes
Ru(1) C(23) 2.262(6) 1_555 1_555 yes
Ru(1) C(24) 2.244(6) 1_555 1_555 yes
Ru(1) C(25) 2.243(6) 1_555 1_555 yes
P(1) C(10) 1.853(5) 1_555 1_555 yes
P(1) C(11) 1.831(6) 1_555 1_555 yes
P(1) C(17) 1.832(5) 1_555 1_555 yes
P(2) F(1) 1.554(6) 1_555 1_555 yes
P(2) F(2) 1.562(6) 1_555 1_555 yes
P(2) F(3) 1.520(7) 1_555 1_555 yes
P(2) F(4) 1.548(7) 1_555 1_555 yes
P(2) F(5) 1.587(5) 1_555 1_555 yes
P(2) F(6) 1.570(5) 1_555 1_555 yes
O(1) C(8) 1.213(7) 1_555 1_555 yes
O(2) C(8) 1.355(8) 1_555 1_555 yes
O(2) C(9) 1.443(7) 1_555 1_555 yes
C(1) C(2) 1.428(9) 1_555 1_555 yes
C(1) C(5) 1.438(9) 1_555 1_555 yes
C(1) C(8) 1.468(9) 1_555 1_555 yes
C(2) C(3) 1.40(1) 1_555 1_555 yes
C(2) C(6) 1.49(1) 1_555 1_555 yes
C(3) C(4) 1.43(1) 1_555 1_555 yes
C(3) H(1) 0.950 1_555 1_555 no
C(4) C(5) 1.413(9) 1_555 1_555 yes
C(4) C(7) 1.494(10) 1_555 1_555 yes
C(5) H(2) 0.950 1_555 1_555 no
C(6) H(3) 0.951 1_555 1_555 no
C(6) H(4) 0.950 1_555 1_555 no
C(6) H(5) 0.950 1_555 1_555 no
C(7) H(6) 0.950 1_555 1_555 no
C(7) H(7) 0.950 1_555 1_555 no
C(7) H(8) 0.950 1_555 1_555 no
C(9) C(10) 1.522(7) 1_555 1_555 yes
C(9) H(9) 0.950 1_555 1_555 no
C(9) H(10) 0.950 1_555 1_555 no
C(10) H(11) 0.950 1_555 1_555 no
C(10) H(12) 0.950 1_555 1_555 no
C(11) C(12) 1.412(9) 1_555 1_555 yes
C(11) C(16) 1.385(8) 1_555 1_555 yes
C(12) C(13) 1.377(9) 1_555 1_555 yes
C(12) H(13) 0.950 1_555 1_555 no
C(13) C(14) 1.38(1) 1_555 1_555 yes
C(13) H(14) 0.951 1_555 1_555 no
C(14) C(15) 1.37(1) 1_555 1_555 yes
C(14) H(15) 0.950 1_555 1_555 no
C(15) C(16) 1.400(8) 1_555 1_555 yes
C(15) H(16) 0.950 1_555 1_555 no
C(16) H(17) 0.950 1_555 1_555 no
C(17) C(18) 1.381(8) 1_555 1_555 yes
C(17) C(22) 1.388(7) 1_555 1_555 yes
C(18) C(19) 1.397(8) 1_555 1_555 yes
C(18) H(18) 0.950 1_555 1_555 no
C(19) C(20) 1.378(9) 1_555 1_555 yes
C(19) H(19) 0.950 1_555 1_555 no
C(20) C(21) 1.399(9) 1_555 1_555 yes
C(20) H(20) 0.950 1_555 1_555 no
C(21) C(22) 1.395(8) 1_555 1_555 yes
C(21) H(21) 0.950 1_555 1_555 no
C(22) H(22) 0.950 1_555 1_555 no
C(23) C(24) 1.444(8) 1_555 1_555 yes
C(23) H(23) 0.950 1_555 1_555 no
C(23) H(24) 0.950 1_555 1_555 no
C(24) C(25) 1.400(9) 1_555 1_555 yes
C(24) C(26) 1.514(8) 1_555 1_555 yes
C(25) H(25) 0.950 1_555 1_555 no
C(25) H(26) 0.950 1_555 1_555 no
C(26) H(27) 0.950 1_555 1_555 no
C(26) H(28) 0.950 1_555 1_555 no
C(26) H(29) 0.950 1_555 1_555 no
